data_7045435
loop_
_publ_author_name
'Chang, Yao-Pang'
'Hector, Andrew L.'
'Levason, William'
'Reid, Gillian'
'Whittam, Joshua'

_publ_section_title
;
 Synthesis and properties of MoCl<sub>4</sub> complexes with thio- and
 seleno-ethers and their use for chemical vapour deposition of
 MoSe<sub>2</sub> and MoS<sub>2</sub> films.
;
_journal_issue 7
_journal_name_full 'Dalton transactions (Cambridge, England : 2003)'
_journal_page_first 2406
_journal_page_last 2414
_journal_paper_doi 10.1039/c7dt04352j
_journal_volume 47
_journal_year 2018
_chemical_formula_moiety 'C6 H17 Cl5 Mo S3'
_chemical_formula_sum 'C6 H17 Cl5 Mo S3'
_chemical_formula_weight 458.57
_chemical_properties_physical ', Air-sensitive,Moisture-sensitive,Oxygen-sensitive'
_space_group_crystal_system orthorhombic
_space_group_IT_number 33
_space_group_name_Hall 'P 2c -2n'
_space_group_name_H-M_alt 'P n a 21'
_symmetry_space_group_name_Hall 'P 2c -2n'
_symmetry_space_group_name_H-M 'P n a 21'
_atom_sites_solution_hydrogens geom
_audit_creation_method SHELXL-2014/7
_audit_update_record
;
2017-06-20 deposited with the CCDC.
2017-12-18 downloaded from the CCDC.
;
_cell_angle_alpha 90
_cell_angle_beta 90
_cell_angle_gamma 90
_cell_formula_units_Z 8
_cell_length_a 11.1611(3)
_cell_length_b 23.6764(11)
_cell_length_c 12.6813(3)
_cell_measurement_reflns_used 9256
_cell_measurement_temperature 100(2)
_cell_measurement_theta_max 32.1950
_cell_measurement_theta_min 2.5000
_cell_volume 3351.1(2)
_computing_cell_refinement 'Bruker FRAMBO'
_computing_data_collection 'Bruker FRAMBO'
_computing_data_reduction 'Bruker SAINT'
_computing_molecular_graphics 'Bruker SHELXTL'
_computing_publication_material 'Bruker SHELXTL'
_computing_structure_refinement 'SHELXL-2014/7 (Sheldrick, 2014)'
_computing_structure_solution 'Bruker SHELXTL'
_diffrn_ambient_temperature 100(2)
_diffrn_detector_area_resol_mean 28.5714
_diffrn_measured_fraction_theta_full 1.000
_diffrn_measured_fraction_theta_max 1.000
_diffrn_measurement_device_type 'Rigaku AFC12 (Right)'
_diffrn_measurement_method 'profile data from \w-scans'
_diffrn_radiation_type MoK\a
_diffrn_radiation_wavelength 0.71073
_diffrn_reflns_av_R_equivalents 0.0340
_diffrn_reflns_av_unetI/netI 0.0430
_diffrn_reflns_Laue_measured_fraction_full 1.000
_diffrn_reflns_Laue_measured_fraction_max 1.000
_diffrn_reflns_limit_h_max 13
_diffrn_reflns_limit_h_min -13
_diffrn_reflns_limit_k_max 29
_diffrn_reflns_limit_k_min -26
_diffrn_reflns_limit_l_max 15
_diffrn_reflns_limit_l_min -15
_diffrn_reflns_number 14898
_diffrn_reflns_point_group_measured_fraction_full 0.987
_diffrn_reflns_point_group_measured_fraction_max 0.984
_diffrn_reflns_theta_full 25.242
_diffrn_reflns_theta_max 25.996
_diffrn_reflns_theta_min 1.822
_diffrn_source 'Rotating Anode'
_exptl_absorpt_coefficient_mu 1.925
_exptl_absorpt_correction_T_max 1.00000
_exptl_absorpt_correction_T_min 0.87762
_exptl_absorpt_correction_type multi-scan
_exptl_absorpt_process_details
; 
CrysAlisPro 1.171.38.41 (Rigaku Oxford Diffraction, 2015) 
Empirical absorption correction using spherical harmonics, 
 implemented in SCALE3 ABSPACK scaling algorithm. 
;
_exptl_crystal_colour 'clear orange'
_exptl_crystal_density_diffrn 1.818
_exptl_crystal_description prism
_exptl_crystal_F_000 1824
_exptl_crystal_size_max 0.137
_exptl_crystal_size_mid 0.065
_exptl_crystal_size_min 0.034
_refine_diff_density_max 0.690
_refine_diff_density_min -0.725
_refine_diff_density_rms 0.095
_refine_ls_abs_structure_details
; 
 Flack x determined using 2286 quotients [(I+)-(I-)]/[(I+)+(I-)] 
 (Parsons, Flack and Wagner, Acta Cryst. B69 (2013) 249-259). 
;
_refine_ls_abs_structure_Flack -0.12(4)
_refine_ls_extinction_method none
_refine_ls_goodness_of_fit_ref 1.025
_refine_ls_hydrogen_treatment constr
_refine_ls_matrix_type full
_refine_ls_number_parameters 281
_refine_ls_number_reflns 6472
_refine_ls_number_restraints 184
_refine_ls_restrained_S_all 1.075
_refine_ls_R_factor_all 0.0431
_refine_ls_R_factor_gt 0.0340
_refine_ls_shift/su_max 0.001
_refine_ls_shift/su_mean 0.000
_refine_ls_structure_factor_coef Fsqd
_refine_ls_weighting_details 'w=1/[\s^2^(Fo^2^)+(0.0332P)^2^+2.0347P] where P=(Fo^2^+2Fc^2^)/3'
_refine_ls_weighting_scheme calc
_refine_ls_wR_factor_gt 0.0700
_refine_ls_wR_factor_ref 0.0735
_reflns_Friedel_coverage 0.879
_reflns_Friedel_fraction_full 0.973
_reflns_Friedel_fraction_max 0.967
_reflns_number_gt 5663
_reflns_number_total 6472
_reflns_threshold_expression 'I > 2\s(I)'
_cod_data_source_file c7dt04352j2.cif
_cod_data_source_block 2016_1709r2
_cod_depositor_comments 'Adding full bibliography for 7045431--7045436.cif.'
_cod_database_code 7045435
_shelx_shelxl_version_number 2014/7
_shelx_space_group_comment
; 
The symmetry employed for this shelxl refinement is uniquely defined 
by the following loop, which should always be used as a source of 
symmetry information in preference to the above space-group names. 
They are only intended as comments. 
;
_shelx_estimated_absorpt_t_min 0.778
_shelx_estimated_absorpt_t_max 0.937

loop_
_space_group_symop_operation_xyz
'x, y, z'
'-x, -y, z+1/2'
'x+1/2, -y+1/2, z'
'-x+1/2, y+1/2, z+1/2'

loop_
_atom_site_label
_atom_site_type_symbol
_atom_site_fract_x
_atom_site_fract_y
_atom_site_fract_z
_atom_site_U_iso_or_equiv
_atom_site_adp_type
_atom_site_occupancy
_atom_site_site_symmetry_order
_atom_site_calc_flag
_atom_site_refinement_flags_posn
_atom_site_refinement_flags_adp
Mo1 Mo 0.45137(4) 0.37125(2) 0.12266(5) 0.01289(13) Uani 1 1 d . U
Cl1 Cl 0.39341(15) 0.32305(7) -0.03117(13) 0.0185(4) Uani 1 1 d . U
Cl2 Cl 0.61803(14) 0.40796(7) 0.02642(13) 0.0173(4) Uani 1 1 d . U
Cl3 Cl 0.50846(16) 0.42818(8) 0.26727(13) 0.0239(4) Uani 1 1 d . U
Cl4 Cl 0.28226(15) 0.33950(8) 0.21182(13) 0.0211(4) Uani 1 1 d . U
Cl5 Cl 0.56489(14) 0.29248(8) 0.18391(14) 0.0187(4) Uani 1 1 d . U
S1 S 0.34364(16) 0.46098(8) 0.06347(14) 0.0188(4) Uani 1 1 d . U
C1 C 0.3178(8) 0.4609(4) -0.0749(6) 0.035(2) Uani 1 1 d . U
H1A H 0.2675 0.4285 -0.0937 0.053 Uiso 1 1 calc R U
H1B H 0.3946 0.4583 -0.1121 0.053 Uiso 1 1 calc R U
H1C H 0.2771 0.4960 -0.0952 0.053 Uiso 1 1 calc R U
C2 C 0.1927(6) 0.4583(3) 0.1101(7) 0.0372(17) Uani 1 1 d . U
H2A H 0.1528 0.4943 0.0952 0.056 Uiso 1 1 calc R U
H2B H 0.1926 0.4514 0.1863 0.056 Uiso 1 1 calc R U
H2C H 0.1498 0.4276 0.0744 0.056 Uiso 1 1 calc R U
Mo2 Mo 0.08806(4) 0.37611(2) 0.62266(5) 0.01222(13) Uani 1 1 d . U
Cl6 Cl 0.02269(16) 0.43438(8) 0.76240(13) 0.0209(4) Uani 1 1 d . U
Cl7 Cl -0.08368(14) 0.40723(7) 0.52546(13) 0.0173(4) Uani 1 1 d . U
Cl8 Cl 0.14968(15) 0.32825(7) 0.46995(12) 0.0171(4) Uani 1 1 d . U
Cl9 Cl 0.25956(14) 0.34911(8) 0.71396(13) 0.0202(4) Uani 1 1 d . U
Cl10 Cl -0.01813(14) 0.29619(7) 0.68873(13) 0.0173(4) Uani 1 1 d . U
S2 S 0.20114(16) 0.46326(8) 0.55914(14) 0.0181(4) Uani 1 1 d . U
C3 C 0.3536(7) 0.4438(4) 0.5365(8) 0.0389(18) Uani 1 1 d . U
H3A H 0.3564 0.4094 0.4936 0.058 Uiso 1 1 calc R U
H3B H 0.3934 0.4369 0.6042 0.058 Uiso 1 1 calc R U
H3C H 0.3948 0.4744 0.4993 0.058 Uiso 1 1 calc R U
C4 C 0.1587(8) 0.4773(4) 0.4260(7) 0.0442(19) Uani 1 1 d . U
H4A H 0.2016 0.5108 0.4006 0.066 Uiso 1 1 calc R U
H4B H 0.0722 0.4842 0.4227 0.066 Uiso 1 1 calc R U
H4C H 0.1791 0.4448 0.3818 0.066 Uiso 1 1 calc R U
S11 S 0.92483(16) 0.36086(8) -0.00629(14) 0.0182(4) Uani 1 1 d . U
S12 S 0.93215(16) 0.34314(8) 0.22561(14) 0.0162(4) Uani 1 1 d . U
C11 C 1.0630(6) 0.3225(3) -0.0288(6) 0.0216(16) Uani 1 1 d . U
H11A H 1.1147 0.3259 0.0334 0.032 Uiso 1 1 calc R U
H11B H 1.1042 0.3384 -0.0903 0.032 Uiso 1 1 calc R U
H11C H 1.0449 0.2826 -0.0416 0.032 Uiso 1 1 calc R U
C12 C 0.8666(6) 0.3204(3) 0.1005(5) 0.0152(15) Uani 1 1 d . U
H12A H 0.8844 0.2800 0.0889 0.018 Uiso 1 1 calc R U
H12B H 0.7784 0.3250 0.1034 0.018 Uiso 1 1 calc R U
C13 C 0.8595(7) 0.4096(3) 0.2428(6) 0.0267(18) Uani 1 1 d . U
H13A H 0.7725 0.4043 0.2398 0.040 Uiso 1 1 calc R U
H13B H 0.8844 0.4354 0.1866 0.040 Uiso 1 1 calc R U
H13C H 0.8816 0.4255 0.3114 0.040 Uiso 1 1 calc R U
C14 C 0.8551(6) 0.2997(3) 0.3195(5) 0.0167(15) Uani 1 1 d . U
H14A H 0.8754 0.3120 0.3910 0.025 Uiso 1 1 calc R U
H14B H 0.8792 0.2603 0.3100 0.025 Uiso 1 1 calc R U
H14C H 0.7684 0.3032 0.3087 0.025 Uiso 1 1 calc R U
S13 S 0.61733(16) 0.35268(8) 0.49555(13) 0.0169(4) Uani 1 1 d . U
S14 S 0.60689(15) 0.33470(8) 0.72720(13) 0.0156(4) Uani 1 1 d . U
C15 C 0.4835(6) 0.3117(3) 0.4732(6) 0.0210(16) Uani 1 1 d . U
H15A H 0.5049 0.2718 0.4653 0.032 Uiso 1 1 calc R U
H15B H 0.4439 0.3250 0.4088 0.032 Uiso 1 1 calc R U
H15C H 0.4291 0.3161 0.5333 0.032 Uiso 1 1 calc R U
C16 C 0.6785(5) 0.3142(3) 0.6042(5) 0.0148(15) Uani 1 1 d . U
H16A H 0.7657 0.3215 0.6089 0.018 Uiso 1 1 calc R U
H16B H 0.6668 0.2732 0.5924 0.018 Uiso 1 1 calc R U
C17 C 0.6682(7) 0.4043(3) 0.7433(6) 0.0269(18) Uani 1 1 d . U
H17A H 0.6385 0.4207 0.8092 0.040 Uiso 1 1 calc R U
H17B H 0.6438 0.4280 0.6838 0.040 Uiso 1 1 calc R U
H17C H 0.7558 0.4020 0.7457 0.040 Uiso 1 1 calc R U
C18 C 0.6906(6) 0.2951(3) 0.8227(6) 0.0200(16) Uani 1 1 d . U
H18A H 0.7755 0.3054 0.8183 0.030 Uiso 1 1 calc R U
H18B H 0.6816 0.2546 0.8085 0.030 Uiso 1 1 calc R U
H18C H 0.6605 0.3035 0.8936 0.030 Uiso 1 1 calc R U

loop_
_atom_site_aniso_label
_atom_site_aniso_U_11
_atom_site_aniso_U_22
_atom_site_aniso_U_33
_atom_site_aniso_U_23
_atom_site_aniso_U_13
_atom_site_aniso_U_12
Mo1 0.0118(3) 0.0168(3) 0.0101(2) 0.0001(3) 0.0003(4) -0.0016(2)
Cl1 0.0200(9) 0.0219(9) 0.0137(8) -0.0022(7) -0.0045(7) -0.0003(7)
Cl2 0.0146(8) 0.0191(9) 0.0183(8) 0.0034(7) 0.0031(7) -0.0031(7)
Cl3 0.0300(10) 0.0253(10) 0.0165(8) -0.0059(7) -0.0035(8) -0.0026(8)
Cl4 0.0142(8) 0.0282(10) 0.0210(9) 0.0071(8) 0.0042(7) 0.0005(7)
Cl5 0.0149(8) 0.0203(9) 0.0209(8) 0.0047(7) -0.0032(7) 0.0001(7)
S1 0.0209(8) 0.0162(8) 0.0194(8) 0.0004(7) -0.0017(7) 0.0019(6)
C1 0.040(3) 0.035(3) 0.032(3) 0.002(2) -0.004(2) 0.006(2)
C2 0.0290(19) 0.039(3) 0.044(3) 0.003(2) 0.010(2) 0.008(2)
Mo2 0.0113(3) 0.0154(3) 0.0100(2) -0.0012(3) 0.0001(4) 0.0016(2)
Cl6 0.0232(9) 0.0238(10) 0.0155(8) -0.0063(7) 0.0038(7) 0.0021(7)
Cl7 0.0167(8) 0.0189(9) 0.0164(8) 0.0010(7) -0.0036(7) 0.0021(7)
Cl8 0.0192(8) 0.0193(9) 0.0128(8) -0.0031(7) 0.0050(7) -0.0013(7)
Cl9 0.0150(8) 0.0277(10) 0.0178(8) 0.0002(7) -0.0041(7) 0.0027(7)
Cl10 0.0139(8) 0.0177(9) 0.0201(8) 0.0034(7) 0.0014(7) 0.0011(7)
S2 0.0172(8) 0.0150(8) 0.0221(8) -0.0019(7) 0.0024(7) -0.0006(6)
C3 0.0246(18) 0.040(3) 0.052(3) 0.004(2) 0.009(2) 0.005(2)
C4 0.051(3) 0.048(3) 0.0336(19) 0.012(2) -0.009(2) -0.009(2)
S11 0.0163(8) 0.0242(9) 0.0143(7) 0.0017(7) 0.0014(7) 0.0004(7)
S12 0.0155(7) 0.0193(8) 0.0136(7) -0.0003(7) -0.0009(7) -0.0002(6)
C11 0.021(2) 0.024(3) 0.020(2) -0.001(2) 0.004(2) 0.000(2)
C12 0.0152(18) 0.0155(19) 0.0149(19) -0.0006(13) -0.0004(13) 0.0002(13)
C13 0.033(3) 0.023(3) 0.024(3) -0.002(2) -0.001(2) 0.002(2)
C14 0.018(2) 0.017(3) 0.015(2) 0.001(2) -0.002(2) 0.002(2)
S13 0.0160(8) 0.0215(8) 0.0132(7) -0.0003(7) -0.0007(7) -0.0008(7)
S14 0.0157(8) 0.0175(8) 0.0137(7) -0.0013(7) 0.0007(7) -0.0010(6)
C15 0.022(3) 0.021(3) 0.021(2) -0.001(2) -0.003(2) 0.001(2)
C16 0.0145(18) 0.0152(19) 0.0147(19) 0.0000(13) 0.0005(13) 0.0004(13)
C17 0.033(3) 0.024(3) 0.023(3) 0.000(2) -0.002(2) -0.002(2)
C18 0.021(3) 0.021(3) 0.018(2) 0.001(2) 0.000(2) -0.002(2)

loop_
_atom_type_symbol
_atom_type_description
_atom_type_scat_dispersion_real
_atom_type_scat_dispersion_imag
_atom_type_scat_source
C C 0.0033 0.0016 'International Tables Vol C Tables 4.2.6.8 and 6.1.1.4'
H H 0.0000 0.0000 'International Tables Vol C Tables 4.2.6.8 and 6.1.1.4'
S S 0.1246 0.1234 'International Tables Vol C Tables 4.2.6.8 and 6.1.1.4'
Cl Cl 0.1484 0.1585 'International Tables Vol C Tables 4.2.6.8 and 6.1.1.4'
Mo Mo -1.6832 0.6857 'International Tables Vol C Tables 4.2.6.8 and 6.1.1.4'

loop_
_geom_angle_atom_site_label_1
_geom_angle_atom_site_label_2
_geom_angle_atom_site_label_3
_geom_angle
Cl4 Mo1 Cl1 91.33(6)
Cl4 Mo1 Cl3 91.48(7)
Cl1 Mo1 Cl3 174.23(7)
Cl4 Mo1 Cl5 91.15(6)
Cl1 Mo1 Cl5 92.11(7)
Cl3 Mo1 Cl5 92.87(7)
Cl4 Mo1 Cl2 176.69(7)
Cl1 Mo1 Cl2 88.10(6)
Cl3 Mo1 Cl2 88.80(6)
Cl5 Mo1 Cl2 92.13(6)
Cl4 Mo1 S1 91.70(6)
Cl1 Mo1 S1 91.74(6)
Cl3 Mo1 S1 83.14(6)
Cl5 Mo1 S1 175.16(6)
Cl2 Mo1 S1 85.05(6)
C1 S1 C2 100.0(4)
C1 S1 Mo1 111.5(3)
C2 S1 Mo1 108.5(3)
S1 C1 H1A 109.5
S1 C1 H1B 109.5
H1A C1 H1B 109.5
S1 C1 H1C 109.5
H1A C1 H1C 109.5
H1B C1 H1C 109.5
S1 C2 H2A 109.5
S1 C2 H2B 109.5
H2A C2 H2B 109.5
S1 C2 H2C 109.5
H2A C2 H2C 109.5
H2B C2 H2C 109.5
Cl9 Mo2 Cl8 92.11(6)
Cl9 Mo2 Cl6 92.36(6)
Cl8 Mo2 Cl6 172.72(7)
Cl9 Mo2 Cl10 90.92(6)
Cl8 Mo2 Cl10 93.01(6)
Cl6 Mo2 Cl10 92.66(7)
Cl9 Mo2 Cl7 177.52(7)
Cl8 Mo2 Cl7 87.62(6)
Cl6 Mo2 Cl7 87.66(6)
Cl10 Mo2 Cl7 91.56(6)
Cl9 Mo2 S2 88.41(6)
Cl8 Mo2 S2 89.14(6)
Cl6 Mo2 S2 85.25(6)
Cl10 Mo2 S2 177.77(7)
Cl7 Mo2 S2 89.12(6)
C4 S2 C3 98.6(5)
C4 S2 Mo2 108.6(3)
C3 S2 Mo2 108.3(3)
S2 C3 H3A 109.5
S2 C3 H3B 109.5
H3A C3 H3B 109.5
S2 C3 H3C 109.5
H3A C3 H3C 109.5
H3B C3 H3C 109.5
S2 C4 H4A 109.5
S2 C4 H4B 109.5
H4A C4 H4B 109.5
S2 C4 H4C 109.5
H4A C4 H4C 109.5
H4B C4 H4C 109.5
C12 S11 C11 99.3(3)
C13 S12 C14 101.9(4)
C13 S12 C12 100.5(3)
C14 S12 C12 102.5(3)
S11 C11 H11A 109.5
S11 C11 H11B 109.5
H11A C11 H11B 109.5
S11 C11 H11C 109.5
H11A C11 H11C 109.5
H11B C11 H11C 109.5
S11 C12 S12 110.8(3)
S11 C12 H12A 109.5
S12 C12 H12A 109.5
S11 C12 H12B 109.5
S12 C12 H12B 109.5
H12A C12 H12B 108.1
S12 C13 H13A 109.5
S12 C13 H13B 109.5
H13A C13 H13B 109.5
S12 C13 H13C 109.5
H13A C13 H13C 109.5
H13B C13 H13C 109.5
S12 C14 H14A 109.5
S12 C14 H14B 109.5
H14A C14 H14B 109.5
S12 C14 H14C 109.5
H14A C14 H14C 109.5
H14B C14 H14C 109.5
C16 S13 C15 99.4(3)
C18 S14 C17 101.8(4)
C18 S14 C16 102.2(3)
C17 S14 C16 100.1(3)
S13 C15 H15A 109.5
S13 C15 H15B 109.5
H15A C15 H15B 109.5
S13 C15 H15C 109.5
H15A C15 H15C 109.5
H15B C15 H15C 109.5
S13 C16 S14 110.9(3)
S13 C16 H16A 109.5
S14 C16 H16A 109.5
S13 C16 H16B 109.5
S14 C16 H16B 109.5
H16A C16 H16B 108.0
S14 C17 H17A 109.5
S14 C17 H17B 109.5
H17A C17 H17B 109.5
S14 C17 H17C 109.5
H17A C17 H17C 109.5
H17B C17 H17C 109.5
S14 C18 H18A 109.5
S14 C18 H18B 109.5
H18A C18 H18B 109.5
S14 C18 H18C 109.5
H18A C18 H18C 109.5
H18B C18 H18C 109.5

loop_
_geom_bond_atom_site_label_1
_geom_bond_atom_site_label_2
_geom_bond_distance
Mo1 Cl4 2.3251(17)
Mo1 Cl1 2.3509(17)
Mo1 Cl3 2.3633(18)
Mo1 Cl5 2.3847(18)
Mo1 Cl2 2.3885(17)
Mo1 S1 2.5538(19)
S1 C1 1.778(8)
S1 C2 1.787(7)
C1 H1A 0.9800
C1 H1B 0.9800
C1 H1C 0.9800
C2 H2A 0.9800
C2 H2B 0.9800
C2 H2C 0.9800
Mo2 Cl9 2.3266(17)
Mo2 Cl8 2.3468(17)
Mo2 Cl6 2.3613(18)
Mo2 Cl10 2.3847(18)
Mo2 Cl7 2.3951(17)
Mo2 S2 2.5496(19)
S2 C4 1.784(8)
S2 C3 1.787(8)
C3 H3A 0.9800
C3 H3B 0.9800
C3 H3C 0.9800
C4 H4A 0.9800
C4 H4B 0.9800
C4 H4C 0.9800
S11 C12 1.781(6)
S11 C11 1.812(7)
S12 C13 1.783(7)
S12 C14 1.792(7)
S12 C12 1.828(6)
C11 H11A 0.9800
C11 H11B 0.9800
C11 H11C 0.9800
C12 H12A 0.9900
C12 H12B 0.9900
C13 H13A 0.9800
C13 H13B 0.9800
C13 H13C 0.9800
C14 H14A 0.9800
C14 H14B 0.9800
C14 H14C 0.9800
S13 C16 1.787(6)
S13 C15 1.803(7)
S14 C18 1.795(7)
S14 C17 1.795(8)
S14 C16 1.819(6)
C15 H15A 0.9800
C15 H15B 0.9800
C15 H15C 0.9800
C16 H16A 0.9900
C16 H16B 0.9900
C17 H17A 0.9800
C17 H17B 0.9800
C17 H17C 0.9800
C18 H18A 0.9800
C18 H18B 0.9800
C18 H18C 0.9800
